data_2207572
loop_
_publ_author_name
'Ersanl\?i, Cem C\"uneyt'
'Albayrak, \,Ci\(gdem'
'Odaba\,so\(glu, Mustafa'
'Kazak, Canan'

_publ_section_title
(<i>Z</i>)-6-{[1,3-Dihydroxy-2-(hydroxymethyl)propan-2-ylamino]methylene}-2-methoxy-4-{(<i>E</i>)-[3-(trifluoromethyl)phenyl]diazenyl}cyclohexa-2,4-dienone
_journal_coeditor_code IS6144
_journal_issue 12
_journal_name_full 'Acta Crystallographica Section E'
_journal_page_first o4051
_journal_page_last o4053
_journal_paper_doi 10.1107/S1600536805035415
_journal_volume 61
_journal_year 2005
_chemical_formula_iupac 'C19 H20 F3 N3 O5'
_chemical_formula_moiety 'C19 H20 F3 N3 O5'
_chemical_formula_sum 'C19 H20 F3 N3 O5'
_chemical_formula_weight 427.38
_chemical_name_systematic
;
(Z)-6-{[1,3-Dihydroxy-2-(hydroxymethyl)propan-2-ylamino]methylene}-
2-methoxy-4-{(E)-[3-(trifluoromethyl)phenyl]diazenyl}cyclohexa-2,4-dienone
;
_space_group_IT_number 14
_symmetry_cell_setting monoclinic
_symmetry_space_group_name_Hall '-P 2ybc'
_symmetry_space_group_name_H-M 'P 1 21/c 1'
_atom_sites_solution_hydrogens geom
_atom_sites_solution_primary direct
_atom_sites_solution_secondary difmap
_audit_creation_method SHELXL97
_cell_angle_alpha 90.00
_cell_angle_beta 100.052(6)
_cell_angle_gamma 90.00
_cell_formula_units_Z 4
_cell_length_a 16.4030(13)
_cell_length_b 10.3467(5)
_cell_length_c 11.4251(9)
_cell_measurement_reflns_used 12935
_cell_measurement_temperature 150(2)
_cell_measurement_theta_max 27.3
_cell_measurement_theta_min 1.8
_cell_volume 1909.3(2)
_computing_cell_refinement X-AREA
_computing_data_collection 'X-AREA (Stoe & Cie, 2002)'
_computing_data_reduction 'X-RED32 (Stoe & Cie, 2002)'
_computing_molecular_graphics 'ORTEP-3 for Windows (Farrugia, 1997)'
_computing_publication_material 'WinGX (Farrugia, 1999)'
_computing_structure_refinement 'SHELXL97 (Sheldrick, 1997)'
_computing_structure_solution 'SHELXS97 (Sheldrick, 1990)'
_diffrn_ambient_temperature 150(2)
_diffrn_detector_area_resol_mean 6.67
_diffrn_measured_fraction_theta_full 0.99
_diffrn_measured_fraction_theta_max 0.99
_diffrn_measurement_device_type 'Stoe IPDS-II'
_diffrn_measurement_method \w
_diffrn_radiation_monochromator graphite
_diffrn_radiation_source 'fine-focus sealed tube'
_diffrn_radiation_type MoK\a
_diffrn_radiation_wavelength 0.71073
_diffrn_reflns_av_R_equivalents 0.028
_diffrn_reflns_av_sigmaI/netI 0.025
_diffrn_reflns_limit_h_max 20
_diffrn_reflns_limit_h_min -17
_diffrn_reflns_limit_k_max 13
_diffrn_reflns_limit_k_min -13
_diffrn_reflns_limit_l_max 14
_diffrn_reflns_limit_l_min -14
_diffrn_reflns_number 17660
_diffrn_reflns_theta_full 27.1
_diffrn_reflns_theta_max 27.1
_diffrn_reflns_theta_min 2.3
_diffrn_standards_decay_% 0
_diffrn_standards_interval_count 0
_diffrn_standards_number 0
_exptl_absorpt_coefficient_mu 0.127
_exptl_absorpt_correction_T_max 0.972
_exptl_absorpt_correction_T_min 0.955
_exptl_absorpt_correction_type integration
_exptl_absorpt_process_details '(X-RED32; Stoe & Cie, 2002)'
_exptl_crystal_colour red
_exptl_crystal_density_diffrn 1.487
_exptl_crystal_density_method 'not measured'
_exptl_crystal_description prism
_exptl_crystal_F_000 888
_exptl_crystal_size_max 0.36
_exptl_crystal_size_mid 0.31
_exptl_crystal_size_min 0.20
_refine_diff_density_max 0.22
_refine_diff_density_min -0.19
_refine_ls_extinction_method none
_refine_ls_goodness_of_fit_ref 1.04
_refine_ls_hydrogen_treatment refall
_refine_ls_matrix_type full
_refine_ls_number_parameters 351
_refine_ls_number_reflns 4187
_refine_ls_number_restraints 0
_refine_ls_restrained_S_all 1.04
_refine_ls_R_factor_all 0.044
_refine_ls_R_factor_gt 0.033
_refine_ls_shift/su_max 0.000
_refine_ls_shift/su_mean 0.000
_refine_ls_structure_factor_coef Fsqd
_refine_ls_weighting_details 'calc w = 1/[\s^2^(Fo^2^)+(0.0438P)^2^+0.2797P] where P = (Fo^2^+2Fc^2^)/3'
_refine_ls_weighting_scheme calc
_refine_ls_wR_factor_gt 0.082
_refine_ls_wR_factor_ref 0.086
_reflns_number_gt 3278
_reflns_number_total 4187
_reflns_threshold_expression I>2\s(I)
_cod_data_source_file is6144.cif
_cod_data_source_block I
_cod_original_sg_symbol_H-M 'P 21/c'
_cod_database_code 2207572
_cod_database_fobs_code 2207572

loop_
_symmetry_equiv_pos_as_xyz
'x, y, z'
'-x, y+1/2, -z+1/2'
'-x, -y, -z'
'x, -y-1/2, z-1/2'

loop_
_atom_site_label
_atom_site_fract_x
_atom_site_fract_y
_atom_site_fract_z
_atom_site_U_iso_or_equiv
_atom_site_adp_type
_atom_site_calc_flag
_atom_site_occupancy
_atom_site_type_symbol
F1 0.68845(6) 0.89255(9) 0.54860(8) 0.0459(2) Uani d 1 F
F3 0.69921(6) 0.94734(11) 0.73096(9) 0.0604(3) Uani d 1 F
C7 0.64458(9) 0.91520(14) 0.63529(13) 0.0369(3) Uani d 1 C
F2 0.59987(6) 1.02071(9) 0.60067(11) 0.0584(3) Uani d 1 F
H4 0.6556(11) 0.7501(16) 0.8220(15) 0.044(4) Uiso d 1 H
C5 0.59199(8) 0.80192(13) 0.65571(12) 0.0321(3) Uani d 1 C
C4 0.60911(9) 0.72920(15) 0.75837(12) 0.0349(3) Uani d 1 C
H6 0.5141(10) 0.8166(16) 0.4918(15) 0.042(4) Uiso d 1 H
C6 0.52720(8) 0.76734(13) 0.56550(12) 0.0308(3) Uani d 1 C
H14B 0.3274(16) 0.703(2) 0.091(2) 0.083(7) Uiso d 1 H
C3 0.56225(9) 0.61954(15) 0.76987(12) 0.0367(3) Uani d 1 C
H3 0.5749(11) 0.5655(16) 0.8421(15) 0.046(4) Uiso d 1 H
C1 0.47983(8) 0.65914(13) 0.57869(11) 0.0290(3) Uani d 1 C
H14A 0.2458(12) 0.749(2) -0.0055(19) 0.067(6) Uiso d 1 H
C14 0.26644(15) 0.7224(2) 0.07616(19) 0.0634(6) Uani d 1 C
C2 0.49800(9) 0.58421(14) 0.68098(12) 0.0332(3) Uani d 1 C
N1 0.41597(7) 0.63200(11) 0.48014(9) 0.0293(2) Uani d 1 N
H14C 0.2526(12) 0.7823(19) 0.1366(17) 0.054(6) Uiso d 1 H
H9 0.3303(10) 0.6616(16) 0.2880(13) 0.037(4) Uiso d 1 H
H2 0.4669(10) 0.5065(16) 0.6862(14) 0.040(4) Uiso d 1 H
O1 0.22014(6) 0.60984(10) 0.09171(8) 0.0398(3) Uani d 1 O
C9 0.29496(8) 0.58623(13) 0.29301(12) 0.0297(3) Uani d 1 C
N2 0.36814(7) 0.54143(10) 0.49890(9) 0.0284(2) Uani d 1 N
C10 0.23850(8) 0.54793(12) 0.19811(11) 0.0278(3) Uani d 1 C
C8 0.30620(8) 0.51349(12) 0.40001(10) 0.0266(3) Uani d 1 C
C11 0.19086(7) 0.43065(12) 0.20013(10) 0.0241(2) Uani d 1 C
O2 0.14339(5) 0.39161(8) 0.10570(7) 0.0269(2) Uani d 1 O
C13 0.25692(8) 0.40838(12) 0.41024(11) 0.0265(3) Uani d 1 C
C12 0.19881(8) 0.36524(11) 0.31193(10) 0.0239(2) Uani d 1 C
H13 0.2643(9) 0.3588(15) 0.4849(13) 0.032(4) Uiso d 1 H
H18B 0.1288(10) -0.0265(15) 0.1915(13) 0.034(4) Uiso d 1 H
H18A 0.0789(8) 0.0419(13) 0.0737(12) 0.023(3) Uiso d 1 H
H3N 0.0954(10) 0.2559(16) 0.1686(15) 0.044(4) Uiso d 1 H
H5O 0.0268(12) -0.1461(19) 0.0761(18) 0.060(6) Uiso d 1 H
C18 0.07262(8) 0.00127(11) 0.15231(11) 0.0256(3) Uani d 1 C
C15 0.14852(8) 0.25544(11) 0.32389(10) 0.0245(2) Uani d 1 C
N3 0.09607(6) 0.21124(9) 0.23542(9) 0.0230(2) Uani d 1 N
H15 0.1544(9) 0.2123(14) 0.4000(13) 0.032(4) Uiso d 1 H
O5 0.01772(6) -0.10517(8) 0.13543(8) 0.0319(2) Uani d 1 O
C16 0.03876(8) 0.10185(11) 0.23013(10) 0.0225(2) Uani d 1 C
O4 0.09865(6) -0.03276(8) 0.40048(8) 0.0280(2) Uani d 1 O
H4O 0.1203(11) -0.0087(18) 0.4627(17) 0.048(5) Uiso d 1 H
O3 -0.04239(6) 0.22539(9) 0.06827(7) 0.0272(2) Uani d 1 O
H3O -0.0611(10) 0.2983(17) 0.0759(14) 0.040(4) Uiso d 1 H
C19 0.03109(8) 0.04765(12) 0.35197(10) 0.0250(3) Uani d 1 C
C17 -0.04704(8) 0.15112(12) 0.17235(11) 0.0254(3) Uani d 1 C
H17A -0.0817(9) 0.0777(14) 0.1506(12) 0.027(3) Uiso d 1 H
H19A 0.0259(8) 0.1193(14) 0.4071(12) 0.025(3) Uiso d 1 H
H19B -0.0195(9) -0.0062(14) 0.3396(12) 0.025(3) Uiso d 1 H
H17B -0.0707(8) 0.2052(13) 0.2300(12) 0.024(3) Uiso d 1 H

loop_
_atom_site_aniso_label
_atom_site_aniso_U_11
_atom_site_aniso_U_22
_atom_site_aniso_U_33
_atom_site_aniso_U_12
_atom_site_aniso_U_13
_atom_site_aniso_U_23
F1 0.0425(5) 0.0435(5) 0.0544(5) -0.0058(4) 0.0158(4) -0.0010(4)
F3 0.0557(6) 0.0670(7) 0.0528(5) -0.0310(5) -0.0062(5) -0.0113(5)
C7 0.0300(7) 0.0368(7) 0.0421(7) -0.0014(6) 0.0012(6) -0.0078(6)
F2 0.0439(5) 0.0330(5) 0.0986(8) 0.0017(4) 0.0135(5) 0.0001(5)
C5 0.0261(6) 0.0339(7) 0.0360(7) -0.0004(5) 0.0045(5) -0.0097(5)
C4 0.0288(7) 0.0434(8) 0.0307(7) -0.0004(6) -0.0001(6) -0.0086(6)
C6 0.0267(7) 0.0326(7) 0.0316(6) -0.0001(6) 0.0012(5) -0.0030(5)
C3 0.0357(8) 0.0459(8) 0.0274(6) -0.0001(7) 0.0028(6) -0.0007(6)
C1 0.0260(6) 0.0316(7) 0.0286(6) 0.0008(5) 0.0024(5) -0.0062(5)
C14 0.0687(14) 0.0585(12) 0.0533(11) -0.0354(11) -0.0159(10) 0.0291(10)
C2 0.0321(7) 0.0371(7) 0.0302(6) -0.0032(6) 0.0049(5) -0.0022(5)
N1 0.0262(5) 0.0295(5) 0.0308(5) -0.0025(5) 0.0010(4) -0.0042(4)
O1 0.0417(6) 0.0378(5) 0.0349(5) -0.0160(5) -0.0070(4) 0.0149(4)
C9 0.0281(7) 0.0254(6) 0.0346(7) -0.0043(5) 0.0028(5) 0.0011(5)
N2 0.0271(5) 0.0277(5) 0.0294(5) -0.0023(5) 0.0018(4) -0.0050(4)
C10 0.0282(6) 0.0263(6) 0.0275(6) -0.0015(5) 0.0010(5) 0.0053(5)
C8 0.0267(6) 0.0266(6) 0.0253(6) 0.0004(5) 0.0008(5) -0.0030(5)
C11 0.0227(6) 0.0236(6) 0.0255(6) 0.0016(5) 0.0025(5) 0.0002(5)
O2 0.0285(5) 0.0271(4) 0.0230(4) -0.0044(4) -0.0011(3) 0.0026(3)
C13 0.0288(6) 0.0264(6) 0.0235(6) 0.0005(5) 0.0020(5) -0.0005(5)
C12 0.0245(6) 0.0223(6) 0.0242(6) -0.0004(5) 0.0026(5) -0.0001(4)
C18 0.0312(7) 0.0216(6) 0.0237(6) -0.0009(5) 0.0040(5) -0.0010(5)
C15 0.0269(6) 0.0225(6) 0.0235(6) 0.0011(5) 0.0026(5) 0.0005(5)
N3 0.0262(5) 0.0196(5) 0.0227(5) -0.0018(4) 0.0027(4) 0.0015(4)
O5 0.0454(6) 0.0220(4) 0.0285(5) -0.0062(4) 0.0071(4) -0.0053(4)
C16 0.0267(6) 0.0183(5) 0.0218(5) -0.0027(5) 0.0018(5) -0.0004(4)
O4 0.0365(5) 0.0232(4) 0.0213(4) 0.0004(4) -0.0030(4) 0.0007(3)
O3 0.0357(5) 0.0209(4) 0.0231(4) 0.0043(4) 0.0001(4) 0.0009(3)
C19 0.0291(6) 0.0226(6) 0.0231(6) -0.0018(5) 0.0035(5) 0.0013(5)
C17 0.0285(6) 0.0226(6) 0.0243(6) -0.0016(5) 0.0025(5) 0.0002(5)

loop_
_atom_type_symbol
_atom_type_description
_atom_type_scat_dispersion_real
_atom_type_scat_dispersion_imag
_atom_type_scat_source
C C 0.0033 0.0016 'International Tables Vol C Tables 4.2.6.8 and 6.1.1.4'
H H 0.0000 0.0000 'International Tables Vol C Tables 4.2.6.8 and 6.1.1.4'
F F 0.0171 0.0103 'International Tables Vol C Tables 4.2.6.8 and 6.1.1.4'
N N 0.0061 0.0033 'International Tables Vol C Tables 4.2.6.8 and 6.1.1.4'
O O 0.0106 0.0060 'International Tables Vol C Tables 4.2.6.8 and 6.1.1.4'

loop_
_geom_angle_atom_site_label_1
_geom_angle_atom_site_label_2
_geom_angle_atom_site_label_3
_geom_angle
_geom_angle_publ_flag
F3 C7 F2 107.19(12) ?
F3 C7 F1 106.20(12) ?
F2 C7 F1 105.15(12) ?
F3 C7 C5 113.07(13) ?
F2 C7 C5 112.60(12) ?
F1 C7 C5 112.07(11) ?
C4 C5 C6 120.32(13) ?
C4 C5 C7 121.44(13) ?
C6 C5 C7 118.16(13) ?
C5 C4 C3 119.44(13) ?
C5 C4 H4 121.7(10) ?
C3 C4 H4 118.8(10) ?
C1 C6 C5 119.82(13) ?
C1 C6 H6 118.2(10) ?
C5 C6 H6 122.0(10) ?
C2 C3 C4 120.73(14) ?
C2 C3 H3 119.2(10) ?
C4 C3 H3 120.1(10) ?
C6 C1 C2 119.98(12) ?
C6 C1 N1 114.95(11) ?
C2 C1 N1 125.04(12) ?
O1 C14 H14B 110.5(14) ?
O1 C14 H14A 104.5(12) ?
H14B C14 H14A 113.0(18) ?
O1 C14 H14C 103.6(11) ?
H14B C14 H14C 110.6(18) ?
H14A C14 H14C 114.0(17) ?
C3 C2 C1 119.68(13) ?
C3 C2 H2 121.5(10) ?
C1 C2 H2 118.7(10) ?
N2 N1 C1 113.84(11) ?
C10 O1 C14 117.31(11) ?
C10 C9 C8 120.08(12) ?
C10 C9 H9 121.0(9) ?
C8 C9 H9 118.9(9) ?
N1 N2 C8 113.42(10) y
C9 C10 O1 126.18(12) ?
C9 C10 C11 121.87(11) ?
O1 C10 C11 111.93(10) ?
C13 C8 N2 116.52(11) ?
C13 C8 C9 120.24(11) ?
N2 C8 C9 123.22(11) ?
O2 C11 C12 123.37(11) y
O2 C11 C10 120.14(11) y
C12 C11 C10 116.47(11) ?
C8 C13 C12 120.56(11) ?
C8 C13 H13 120.1(9) ?
C12 C13 H13 119.2(9) ?
C13 C12 C15 119.83(11) ?
C13 C12 C11 120.26(11) ?
C15 C12 C11 119.91(11) ?
O5 C18 C16 108.72(10) ?
O5 C18 H18B 110.8(9) ?
C16 C18 H18B 109.6(9) ?
O5 C18 H18A 111.3(8) ?
C16 C18 H18A 109.6(8) ?
H18B C18 H18A 106.8(11) ?
N3 C15 C12 121.68(11) y
N3 C15 H15 119.2(9) ?
C12 C15 H15 119.1(9) ?
C15 N3 C16 129.84(10) y
C15 N3 H3N 113.2(11) ?
C16 N3 H3N 117.0(11) ?
C18 O5 H5O 107.8(14) ?
N3 C16 C19 113.61(10) ?
N3 C16 C17 107.15(9) ?
C19 C16 C17 107.41(10) ?
N3 C16 C18 104.67(9) ?
C19 C16 C18 112.03(10) ?
C17 C16 C18 111.95(10) ?
C19 O4 H4O 111.8(13) ?
C17 O3 H3O 109.2(11) ?
O4 C19 C16 112.88(10) ?
O4 C19 H19A 109.9(8) ?
C16 C19 H19A 109.6(8) ?
O4 C19 H19B 107.7(8) ?
C16 C19 H19B 106.1(8) ?
H19A C19 H19B 110.6(11) ?
O3 C17 C16 111.01(10) ?
O3 C17 H17A 109.1(8) ?
C16 C17 H17A 107.9(9) ?
O3 C17 H17B 109.4(8) ?
C16 C17 H17B 109.7(8) ?
H17A C17 H17B 109.7(11) ?

loop_
_geom_bond_atom_site_label_1
_geom_bond_atom_site_label_2
_geom_bond_distance
_geom_bond_publ_flag
F1 C7 1.343(2) y
F2 C7 1.336(2) y
F3 C7 1.330(2) y
N1 N2 1.264(2) y
C7 C5 1.498(2) ?
C5 C4 1.381(2) ?
C5 C6 1.3918(19) ?
C4 C3 1.390(2) ?
C4 H4 0.982(17) ?
C6 C1 1.3859(19) ?
C6 H6 0.976(17) ?
C3 C2 1.379(2) ?
C3 H3 0.988(17) ?
C1 C2 1.3907(19) ?
N1 C1 1.426(2) y
N2 C8 1.411(2) y
N3 C15 1.291(2) y
O1 C10 1.361(2) y
O1 C14 1.419(2) y
C14 H14B 1.01(2) ?
C14 H14A 0.98(2) ?
C14 H14C 0.984(19) ?
C2 H2 0.96(2) ?
C9 C10 1.3564(18) ?
C9 C8 1.4199(18) ?
C9 H9 0.979(16) ?
C10 C11 1.4457(17) ?
C8 C13 1.3721(17) ?
O2 C11 1.2806(15) y
C11 C12 1.4312(16) ?
C13 C12 1.4128(17) ?
C13 H13 0.984(15) ?
C12 C15 1.4245(17) ?
C18 C16 1.5344(16) ?
C18 H18B 0.995(16) ?
C18 H18A 1.013(13) ?
C15 H15 0.967(15) ?
N3 C16 1.4659(15) ?
N3 H3N 0.89(2) ?
O5 H5O 0.83(2) ?
C16 C19 1.5262(15) ?
C16 C17 1.5337(18) ?
O4 H4O 0.78(2) ?
O3 C17 1.4290(10) y
O3 H3O 0.82(2) ?
O4 C19 1.419(2) y
O5 C18 1.414(2) y
C19 H19A 0.986(14) ?
C19 H19B 0.989(14) ?
C17 H17A 0.956(15) ?
C17 H17B 0.994(14) ?

loop_
_geom_hbond_atom_site_label_D
_geom_hbond_atom_site_label_H
_geom_hbond_atom_site_label_A
_geom_hbond_site_symmetry_A
_geom_hbond_distance_DH
_geom_hbond_distance_HA
_geom_hbond_distance_DA
_geom_hbond_angle_DHA
N3 H3N O2 . 0.89(2) 1.82(2) 2.585(2) 143.0(15)
O3 H3O O4 2 0.82(2) 1.89(2) 2.7120(10) 176.9(17)
O4 H4O O2 4_566 0.78(2) 2.02(2) 2.7510(10) 157.4(18)
O4 H4O O1 4_566 0.78(2) 2.26(2) 2.8040(10) 127.7(17)
O5 H5O O3 3 0.83(2) 1.90(2) 2.7310(10) 174.3(19)

loop_
_geom_torsion_atom_site_label_1
_geom_torsion_atom_site_label_2
_geom_torsion_atom_site_label_3
_geom_torsion_atom_site_label_4
_geom_torsion
_geom_torsion_publ_flag
F3 C7 C5 C4 -9.27(19) ?
F2 C7 C5 C4 -130.95(14) ?
F1 C7 C5 C4 110.73(15) ?
F3 C7 C5 C6 173.84(12) ?
F2 C7 C5 C6 52.16(17) ?
F1 C7 C5 C6 -66.16(16) ?
C6 C5 C4 C3 1.4(2) ?
C7 C5 C4 C3 -175.45(13) ?
C4 C5 C6 C1 -0.2(2) ?
C7 C5 C6 C1 176.73(12) ?
C5 C4 C3 C2 -1.3(2) ?
C5 C6 C1 C2 -1.11(19) ?
C5 C6 C1 N1 -179.18(12) ?
C4 C3 C2 C1 0.0(2) ?
C6 C1 C2 C3 1.2(2) ?
N1 C1 C2 C3 179.08(12) ?
C6 C1 N1 N2 -172.92(11) ?
C2 C1 N1 N2 9.12(18) ?
C1 N1 N2 C8 -178.75(10) y
C8 C9 C10 O1 178.38(12) ?
C8 C9 C10 C11 -2.7(2) ?
C14 O1 C10 C9 2.7(2) ?
C14 O1 C10 C11 -176.36(16) ?
N1 N2 C8 C13 174.09(11) ?
N1 N2 C8 C9 -4.40(17) ?
C10 C9 C8 C13 -3.64(19) ?
C10 C9 C8 N2 174.79(12) ?
C9 C10 C11 O2 -173.93(12) ?
O1 C10 C11 O2 5.14(17) ?
C9 C10 C11 C12 7.41(18) ?
O1 C10 C11 C12 -173.52(11) ?
N2 C8 C13 C12 -173.68(11) ?
C9 C8 C13 C12 4.86(19) ?
C8 C13 C12 C15 179.58(11) ?
C8 C13 C12 C11 0.19(18) ?
O2 C11 C12 C13 175.29(11) ?
C10 C11 C12 C13 -6.10(17) ?
O2 C11 C12 C15 -4.10(18) ?
C10 C11 C12 C15 174.51(11) ?
C13 C12 C15 N3 -178.37(11) ?
C11 C12 C15 N3 1.02(18) ?
C12 C15 N3 C16 -179.19(11) ?
C15 N3 C16 C19 11.00(18) ?
C15 N3 C16 C17 129.46(13) ?
C15 N3 C16 C18 -111.52(13) ?
O5 C18 C16 N3 -176.09(9) ?
O5 C18 C16 C19 60.37(13) ?
O5 C18 C16 C17 -60.36(12) ?
N3 C16 C19 O4 -78.34(12) ?
C17 C16 C19 O4 163.34(10) ?
C18 C16 C19 O4 40.01(14) ?
N3 C16 C17 O3 46.53(12) ?
C19 C16 C17 O3 168.94(9) ?
C18 C16 C17 O3 -67.68(12) ?

loop_
_cod_related_entry_id
_cod_related_entry_database
_cod_related_entry_code
1 ChemSpider 30654896
